data_7035167
loop_
_publ_author_name
'McNeill, Samantha M.'
'Preston, Dan'
'Lewis, James E. M.'
'Robert, Anja'
'Knerr-Rupp, Katrin'
'Graham, Danyon O.'
'Wright, James R.'
'Giles, Gregory I.'
'Crowley, James D.'

_publ_section_title
;
 Biologically active [Pd2L4](4+) quadruply-stranded helicates: stability
 and cytotoxicity.
;
_journal_issue 24
_journal_name_full 'Dalton transactions (Cambridge, England : 2003)'
_journal_page_first 11129
_journal_page_last 11136
_journal_paper_doi 10.1039/c5dt01259g
_journal_volume 44
_journal_year 2015
_chemical_formula_sum 'C20 H23 Br2 N3 Pd'
_chemical_formula_weight 571.63
_chemical_name_systematic
;
 ?
;
_space_group_crystal_system monoclinic
_space_group_IT_number 15
_space_group_name_Hall '-C 2yc'
_space_group_name_H-M_alt 'C 1 2/c 1'
_symmetry_space_group_name_Hall '-C 2yc'
_symmetry_space_group_name_H-M 'C 1 2/c 1'
_atom_sites_solution_hydrogens geom
_audit_creation_method SHELXL-2014
_audit_update_record
;
2015-01-28 deposited with the CCDC.
2015-05-14 downloaded from the CCDC.
;
_cell_angle_alpha 90
_cell_angle_beta 96.5170(10)
_cell_angle_gamma 90
_cell_formula_units_Z 8
_cell_length_a 27.3117(2)
_cell_length_b 9.98140(10)
_cell_length_c 16.12290(10)
_cell_measurement_reflns_used 26212
_cell_measurement_temperature 100.01(1)
_cell_measurement_theta_max 74.1390
_cell_measurement_theta_min 4.0370
_cell_volume 4366.85(6)
_computing_cell_refinement
;
CrysAlisPro, Agilent Technologies,
Version 1.171.37.33 (release 27-03-2014 CrysAlis171 .NET)
(compiled Mar 27 2014,17:12:48)
;
_computing_data_collection
;
CrysAlisPro, Agilent Technologies,
Version 1.171.37.33 (release 27-03-2014 CrysAlis171 .NET)
(compiled Mar 27 2014,17:12:48)
;
_computing_data_reduction
;
CrysAlisPro, Agilent Technologies,
Version 1.171.37.33 (release 27-03-2014 CrysAlis171 .NET)
(compiled Mar 27 2014,17:12:48)
;
_computing_structure_refinement 'SHELXL-2014 (Sheldrick, 2014)'
_diffrn_ambient_temperature 100.01(1)
_diffrn_detector_area_resol_mean 5.1725
_diffrn_measured_fraction_theta_full 0.998
_diffrn_measured_fraction_theta_max 0.992
_diffrn_measurement_device_type 'SuperNova, Dual, Cu at zero, Atlas'
_diffrn_measurement_method '\w scans'
_diffrn_radiation_type CuK\a
_diffrn_radiation_wavelength 1.54184
_diffrn_reflns_av_R_equivalents 0.0408
_diffrn_reflns_av_unetI/netI 0.0158
_diffrn_reflns_laue_measured_fraction_full 0.998
_diffrn_reflns_laue_measured_fraction_max 0.992
_diffrn_reflns_limit_h_max 33
_diffrn_reflns_limit_h_min -33
_diffrn_reflns_limit_k_max 12
_diffrn_reflns_limit_k_min -12
_diffrn_reflns_limit_l_max 20
_diffrn_reflns_limit_l_min -20
_diffrn_reflns_number 31042
_diffrn_reflns_point_group_measured_fraction_full 0.998
_diffrn_reflns_point_group_measured_fraction_max 0.992
_diffrn_reflns_theta_full 67.684
_diffrn_reflns_theta_max 74.199
_diffrn_reflns_theta_min 3.257
_diffrn_source 'sealed X-ray tube'
_exptl_absorpt_coefficient_mu 11.199
_exptl_absorpt_correction_T_max 1.00000
_exptl_absorpt_correction_T_min 0.46631
_exptl_absorpt_correction_type multi-scan
_exptl_absorpt_process_details
;
CrysAlisPro, Agilent Technologies,
Version 1.171.37.33 (release 27-03-2014 CrysAlis171 .NET)
(compiled Mar 27 2014,17:12:48)
Empirical absorption correction using spherical harmonics,
 implemented in SCALE3 ABSPACK scaling algorithm.
Empirical absorption correction using spherical harmonics,
 implemented in SCALE3 ABSPACK scaling algorithm.
;
_exptl_crystal_colour orange
_exptl_crystal_density_diffrn 1.739
_exptl_crystal_description block
_exptl_crystal_F_000 2240
_exptl_crystal_size_max 0.2471
_exptl_crystal_size_mid 0.1819
_exptl_crystal_size_min 0.1652
_refine_diff_density_max 0.663
_refine_diff_density_min -0.547
_refine_diff_density_rms 0.086
_refine_ls_extinction_method none
_refine_ls_goodness_of_fit_ref 1.119
_refine_ls_hydrogen_treatment constr
_refine_ls_matrix_type full
_refine_ls_number_parameters 239
_refine_ls_number_reflns 4419
_refine_ls_number_restraints 6
_refine_ls_restrained_S_all 1.122
_refine_ls_R_factor_all 0.0233
_refine_ls_R_factor_gt 0.0231
_refine_ls_shift/su_max 0.002
_refine_ls_shift/su_mean 0.000
_refine_ls_structure_factor_coef Fsqd
_refine_ls_weighting_details 'w=1/[\s^2^(Fo^2^)+(0.0279P)^2^+16.1554P] where P=(Fo^2^+2Fc^2^)/3'
_refine_ls_weighting_scheme calc
_refine_ls_wR_factor_gt 0.0586
_refine_ls_wR_factor_ref 0.0598
_reflns_Friedel_coverage 0.000
_reflns_number_gt 4407
_reflns_number_total 4419
_reflns_threshold_expression 'I > 2\s(I)'
_cod_data_source_file c5dt01259g2.cif
_cod_data_source_block Pd(NHC)(ethynylpyridine)Br2
_cod_depositor_comments 'Adding full bibliography for 7035165--7035170.cif.'
_cod_database_code 7035167
_shelx_space_group_comment
;
The symmetry employed for this shelxl refinement is uniquely defined
by the following loop, which should always be used as a source of
symmetry information in preference to the above space-group names.
They are only intended as comments.
;
_shelxl_version_number 2014-3

loop_
_space_group_symop_operation_xyz
'x, y, z'
'-x, y, -z+1/2'
'x+1/2, y+1/2, z'
'-x+1/2, y+1/2, -z+1/2'
'-x, -y, -z'
'x, -y, z-1/2'
'-x+1/2, -y+1/2, -z'
'x+1/2, -y+1/2, z-1/2'

loop_
_atom_site_label
_atom_site_type_symbol
_atom_site_fract_x
_atom_site_fract_y
_atom_site_fract_z
_atom_site_U_iso_or_equiv
_atom_site_adp_type
_atom_site_occupancy
_atom_site_site_symmetry_order
_atom_site_calc_flag
_atom_site_refinement_flags_posn
_atom_site_refinement_flags_adp
Pd1 Pd 0.37584(2) 0.80788(2) 0.09918(2) 0.00651(6) Uani 1 1 d . .
Br2 Br 0.41692(2) 1.02077(3) 0.12779(2) 0.01592(7) Uani 1 1 d . .
Br3 Br 0.33570(2) 0.59101(3) 0.07769(2) 0.01525(7) Uani 1 1 d . .
N1 N 0.30840(7) 0.87482(19) 0.22488(11) 0.0081(4) Uani 1 1 d . .
N3 N 0.40305(7) 0.79960(19) -0.01669(12) 0.0091(4) Uani 1 1 d . .
C18 C 0.44502(8) 0.7341(2) -0.02530(14) 0.0109(4) Uani 1 1 d . .
H18 H 0.4604 0.6850 0.0210 0.013 Uiso 1 1 calc R U
N2 N 0.37507(7) 0.7749(2) 0.28104(12) 0.0109(4) Uani 1 1 d . .
C13 C 0.35134(9) 0.8192(2) 0.20860(14) 0.0093(4) Uani 1 1 d . .
C1 C 0.30459(8) 0.8669(2) 0.31042(14) 0.0079(4) Uani 1 1 d . .
C3 C 0.27674(9) 0.8861(2) 0.44417(15) 0.0125(5) Uani 1 1 d . .
H3 H 0.2529 0.9145 0.4790 0.015 Uiso 1 1 calc R U
C4 C 0.31912(9) 0.8202(3) 0.48009(15) 0.0150(5) Uani 1 1 d . .
H4 H 0.3233 0.8045 0.5386 0.018 Uiso 1 1 calc R U
C20 C 0.55006(10) 0.6050(3) -0.10514(18) 0.0227(6) Uani 1 1 d . .
H20 H 0.5801 0.5579 -0.1072 0.027 Uiso 1 1 calc R U
C7 C 0.26105(11) 1.0753(3) 0.17407(16) 0.0187(5) Uani 1 1 d . .
H7A H 0.2449 1.0851 0.2250 0.028 Uiso 1 1 calc R U
H7B H 0.2396 1.1112 0.1264 0.028 Uiso 1 1 calc R U
H7C H 0.2922 1.1248 0.1803 0.028 Uiso 1 1 calc R U
C17 C 0.46703(9) 0.7346(2) -0.09884(15) 0.0120(5) Uani 1 1 d . .
C8 C 0.27106(9) 0.9282(2) 0.15934(14) 0.0117(5) Uani 1 1 d . .
H8 H 0.2853 0.9215 0.1050 0.014 Uiso 1 1 calc R U
C6 C 0.34718(8) 0.8022(2) 0.34622(14) 0.0098(4) Uani 1 1 d . .
C19 C 0.51271(10) 0.6636(3) -0.10259(16) 0.0163(5) Uani 1 1 d . .
C2 C 0.26857(9) 0.9111(2) 0.35903(14) 0.0101(4) Uani 1 1 d . .
H2 H 0.2398 0.9562 0.3349 0.012 Uiso 1 1 calc R U
C12 C 0.41713(14) 0.5600(4) 0.3145(2) 0.0387(9) Uani 1 1 d . .
H12A H 0.4097 0.5584 0.3725 0.058 Uiso 1 1 calc R U
H12B H 0.4478 0.5111 0.3101 0.058 Uiso 1 1 calc R U
H12C H 0.3902 0.5175 0.2786 0.058 Uiso 1 1 calc R U
C14 C 0.38088(9) 0.8670(3) -0.08243(15) 0.0156(5) Uani 1 1 d . .
H14 H 0.3512 0.9142 -0.0767 0.019 Uiso 1 1 calc R U
C5 C 0.35526(9) 0.7772(3) 0.43203(15) 0.0145(5) Uani 1 1 d . .
H5 H 0.3841 0.7328 0.4564 0.017 Uiso 1 1 calc R U
C15 C 0.39989(11) 0.8699(3) -0.15847(17) 0.0235(6) Uani 1 1 d . .
H15 H 0.3830 0.9167 -0.2044 0.028 Uiso 1 1 calc R U
C11 C 0.42288(10) 0.7048(3) 0.28688(16) 0.0220(6) Uani 1 1 d . .
H11 H 0.4328 0.7014 0.2291 0.026 Uiso 1 1 calc R U
C16 C 0.44356(11) 0.8041(3) -0.16709(17) 0.0202(6) Uani 1 1 d . .
H16 H 0.4573 0.8062 -0.2186 0.024 Uiso 1 1 calc R U
C9 C 0.22471(10) 0.8419(3) 0.15208(17) 0.0204(5) Uani 1 1 d . .
H9A H 0.2335 0.7484 0.1427 0.031 Uiso 1 1 calc R U
H9B H 0.2017 0.8733 0.1051 0.031 Uiso 1 1 calc R U
H9C H 0.2092 0.8484 0.2038 0.031 Uiso 1 1 calc R U
C10 C 0.46249(11) 0.7833(4) 0.3395(2) 0.0375(9) Uani 1 1 d . U
H10A H 0.4660 0.8718 0.3146 0.056 Uiso 1 1 calc R U
H10B H 0.4939 0.7351 0.3419 0.056 Uiso 1 1 calc R U
H10C H 0.4532 0.7937 0.3962 0.056 Uiso 1 1 calc R U

loop_
_atom_site_aniso_label
_atom_site_aniso_U_11
_atom_site_aniso_U_22
_atom_site_aniso_U_33
_atom_site_aniso_U_23
_atom_site_aniso_U_13
_atom_site_aniso_U_12
Pd1 0.00748(9) 0.00914(9) 0.00339(9) 0.00066(5) 0.00267(6) 0.00165(6)
Br2 0.02495(14) 0.01397(13) 0.00935(12) -0.00232(9) 0.00419(10) -0.00589(10)
Br3 0.01597(13) 0.01438(13) 0.01623(13) -0.00107(9) 0.00538(10) -0.00464(9)
N1 0.0093(9) 0.0099(9) 0.0052(8) 0.0004(7) 0.0019(7) 0.0021(7)
N3 0.0104(9) 0.0093(9) 0.0081(9) -0.0016(7) 0.0031(7) -0.0016(7)
C18 0.0105(11) 0.0123(11) 0.0096(10) -0.0019(9) 0.0000(8) -0.0008(9)
N2 0.0084(9) 0.0177(10) 0.0070(9) 0.0027(8) 0.0026(7) 0.0040(8)
C13 0.0101(11) 0.0098(11) 0.0082(10) 0.0002(8) 0.0011(8) 0.0007(8)
C1 0.0103(10) 0.0077(10) 0.0059(10) 0.0001(8) 0.0019(8) -0.0020(8)
C3 0.0134(11) 0.0158(11) 0.0096(11) -0.0026(9) 0.0072(9) -0.0037(9)
C4 0.0165(12) 0.0247(13) 0.0042(10) 0.0018(9) 0.0027(9) -0.0051(10)
C20 0.0157(13) 0.0253(14) 0.0284(14) -0.0067(11) 0.0075(11) 0.0028(11)
C7 0.0296(14) 0.0149(12) 0.0128(11) 0.0044(9) 0.0070(10) 0.0121(11)
C17 0.0117(11) 0.0118(11) 0.0136(11) -0.0047(9) 0.0053(9) -0.0024(9)
C8 0.0136(11) 0.0156(11) 0.0058(10) 0.0018(9) 0.0010(8) 0.0068(9)
C6 0.0074(10) 0.0154(12) 0.0069(11) 0.0008(8) 0.0024(8) -0.0013(8)
C19 0.0182(13) 0.0165(12) 0.0152(12) -0.0045(10) 0.0062(10) -0.0051(10)
C2 0.0112(11) 0.0107(11) 0.0092(10) -0.0005(8) 0.0044(8) 0.0003(8)
C12 0.0438(19) 0.0409(19) 0.0344(17) 0.0204(15) 0.0167(15) 0.0324(16)
C14 0.0173(12) 0.0183(12) 0.0120(11) 0.0035(9) 0.0052(9) 0.0074(10)
C5 0.0112(11) 0.0251(13) 0.0071(11) 0.0051(10) 0.0010(9) 0.0012(10)
C15 0.0311(15) 0.0282(15) 0.0126(12) 0.0093(11) 0.0086(11) 0.0150(12)
C11 0.0140(12) 0.0413(17) 0.0117(12) 0.0103(11) 0.0056(10) 0.0173(12)
C16 0.0273(14) 0.0214(14) 0.0144(12) 0.0038(10) 0.0139(11) 0.0055(11)
C9 0.0151(12) 0.0296(14) 0.0150(12) 0.0002(11) -0.0051(10) 0.0007(11)
C10 0.0108(13) 0.081(3) 0.0207(14) 0.0051(16) 0.0006(11) 0.0090(15)

loop_
_atom_type_symbol
_atom_type_description
_atom_type_scat_dispersion_real
_atom_type_scat_dispersion_imag
_atom_type_scat_source
C C 0.0181 0.0091 'International Tables Vol C Tables 4.2.6.8 and 6.1.1.4'
H H 0.0000 0.0000 'International Tables Vol C Tables 4.2.6.8 and 6.1.1.4'
N N 0.0311 0.0180 'International Tables Vol C Tables 4.2.6.8 and 6.1.1.4'
Br Br -0.6763 1.2805 'International Tables Vol C Tables 4.2.6.8 and 6.1.1.4'
Pd Pd 0.1215 3.9337 'International Tables Vol C Tables 4.2.6.8 and 6.1.1.4'

loop_
_geom_angle_atom_site_label_1
_geom_angle_atom_site_label_2
_geom_angle_atom_site_label_3
_geom_angle
C13 Pd1 N3 178.66(9)
C13 Pd1 Br2 88.62(7)
N3 Pd1 Br2 90.05(5)
C13 Pd1 Br3 89.15(7)
N3 Pd1 Br3 92.17(5)
Br2 Pd1 Br3 177.143(11)
C13 N1 C1 109.43(19)
C13 N1 C8 123.50(19)
C1 N1 C8 127.00(19)
C14 N3 C18 118.5(2)
C14 N3 Pd1 120.84(16)
C18 N3 Pd1 120.47(16)
N3 C18 C17 123.0(2)
C13 N2 C6 109.87(19)
C13 N2 C11 123.2(2)
C6 N2 C11 126.9(2)
N2 C13 N1 108.1(2)
N2 C13 Pd1 125.64(17)
N1 C13 Pd1 126.28(17)
C6 C1 C2 121.4(2)
C6 C1 N1 106.38(19)
C2 C1 N1 132.3(2)
C2 C3 C4 121.8(2)
C5 C4 C3 121.4(2)
C18 C17 C16 118.1(2)
C18 C17 C19 119.6(2)
C16 C17 C19 122.3(2)
N1 C8 C7 111.0(2)
N1 C8 C9 110.5(2)
C7 C8 C9 113.3(2)
N2 C6 C1 106.2(2)
N2 C6 C5 132.3(2)
C1 C6 C5 121.5(2)
C20 C19 C17 179.5(3)
C3 C2 C1 117.0(2)
N3 C14 C15 121.9(2)
C4 C5 C6 117.0(2)
C16 C15 C14 119.6(2)
N2 C11 C10 111.2(2)
N2 C11 C12 110.4(2)
C10 C11 C12 114.6(3)
C15 C16 C17 118.8(2)

loop_
_geom_bond_atom_site_label_1
_geom_bond_atom_site_label_2
_geom_bond_distance
Pd1 C13 1.960(2)
Pd1 N3 2.0890(19)
Pd1 Br2 2.4227(3)
Pd1 Br3 2.4335(3)
N1 C13 1.350(3)
N1 C1 1.397(3)
N1 C8 1.482(3)
N3 C14 1.340(3)
N3 C18 1.340(3)
C18 C17 1.389(3)
N2 C13 1.345(3)
N2 C6 1.393(3)
N2 C11 1.475(3)
C1 C6 1.397(3)
C1 C2 1.397(3)
C3 C2 1.388(3)
C3 C4 1.398(4)
C4 C5 1.390(3)
C20 C19 1.181(4)
C7 C8 1.518(3)
C17 C16 1.394(4)
C17 C19 1.442(4)
C8 C9 1.525(4)
C6 C5 1.399(3)
C12 C11 1.526(5)
C14 C15 1.385(3)
C15 C16 1.382(4)
C11 C10 1.516(5)
